data_7103589
loop_
_publ_author_name
'Chan, Wing K'
'Borghols, Wouter J H'
'Mulder, Fokko M'

_publ_section_title
;
 Direct observation of space charge induced hydrogen ion insertion in
 nanoscale anatase TiO2.
;
_journal_issue 47
_journal_name_full 'Chemical communications (Cambridge, England)'
_journal_page_first 6342
_journal_page_last 6344
_journal_paper_doi 10.1039/b812311j
_journal_year 2008
_chemical_formula_sum 'D0.09 O2 Ti'
_chemical_formula_weight 80.08
_chemical_name_common 'from D:/DATA/Gsas/Acidexp/finalsite/24FSITE-016A.EXP'
_space_group_IT_number 141
_symmetry_cell_setting tetragonal
_symmetry_space_group_name_Hall '-I 4bd 2'
_symmetry_space_group_name_H-M 'I 41/a m d :2'
_cell_angle_alpha 90.0
_cell_angle_beta 90.0
_cell_angle_gamma 90.0
_cell_formula_units_Z 4
_cell_length_a 3.78582(4)
_cell_length_b 3.78582
_cell_length_c 9.50739(24)
_cell_volume 136.2640(30)
_pd_phase_name 'from D:/DATA/Gsas/Acidexp/finalsite/24FSITE-016A.EXP'
_cod_data_source_file B812311J.txt
_cod_data_source_block H009TiO2_publ
_cod_original_sg_symbol_H-M 'I 41/a m d Z'
_cod_database_code 7103589

loop_
_symmetry_equiv_pos_site_id
_symmetry_equiv_pos_as_xyz
1 +x,+y,+z
2 -y+1/4,+x+3/4,+z+1/4
3 -x+1/2,-y,+z+1/2
4 +y+1/4,-x+1/4,+z+3/4
5 -x,+y,+z
6 -y+1/4,-x+3/4,+z+1/4
7 +x+1/2,-y,+z+1/2
8 +y+1/4,+x+1/4,+z+3/4
-1 -x,-y,-z
-2 +y+3/4,-x+1/4,-z+3/4
-3 +x+1/2,+y,-z+1/2
-4 -y+3/4,+x+3/4,-z+1/4
-5 +x,-y,-z
-6 +y+3/4,+x+1/4,-z+3/4
-7 -x+1/2,+y,-z+1/2
-8 -y+3/4,-x+3/4,-z+1/4
101 +x+1/2,+y+1/2,+z+1/2
102 -y+3/4,+x+1/4,+z+3/4
103 -x,-y+1/2,+z
104 +y+3/4,-x+3/4,+z+1/4
105 -x+1/2,+y+1/2,+z+1/2
106 -y+3/4,-x+1/4,+z+3/4
107 +x,-y+1/2,+z
108 +y+3/4,+x+3/4,+z+1/4
-101 -x+1/2,-y+1/2,-z+1/2
-102 +y+1/4,-x+3/4,-z+1/4
-103 +x,+y+1/2,-z
-104 -y+1/4,+x+1/4,-z+3/4
-105 +x+1/2,-y+1/2,-z+1/2
-106 +y+1/4,+x+3/4,-z+1/4
-107 -x,+y+1/2,-z
-108 -y+1/4,-x+1/4,-z+3/4

loop_
_atom_site_type_symbol
_atom_site_label
_atom_site_fract_x
_atom_site_fract_y
_atom_site_fract_z
_atom_site_occupancy
_atom_site_thermal_displace_type
_atom_site_U_iso_or_equiv
_atom_site_symmetry_multiplicity
Ti Ti1 0.0 0.75 0.125 1.0 Uiso 0.00490(16) 4
O O1 0.0 0.75 0.33310(5) 1.0 Uiso 0.00696(8) 8
D D 0.0 0.75 0.43 0.0450(27) Uiso 0.060(6) 8

loop_
_atom_type_symbol
_atom_type_number_in_cell
Ti 4.0
O 8.0
D 0.36
